data_2014910
loop_
_publ_author_name
'Glidewell, Christopher'
'Low, John N.'
'Skakle, Janet M. S.'
'Wardell, James L.'

_publ_section_title
;Supramolecular structures of three isomeric
 (<i>E</i>,<i>E</i>)-1-(2-iodophenyl)-4-(nitrophenyl)-2,3-diaza-1,3-butadienes:
 changes in intermolecular interactions consequent upon changes of substituent
 location
;
_journal_issue 5
_journal_name_full 'Acta Crystallographica Section C'
_journal_page_first o312
_journal_page_last o316
_journal_paper_doi 10.1107/S0108270105009248
_journal_volume 61
_journal_year 2005
_chemical_formula_iupac 'C14 H10 I N3 O2'
_chemical_formula_moiety 'C14 H10 I N3 O2'
_chemical_formula_sum 'C14 H10 I N3 O2'
_chemical_formula_weight 379.15
_chemical_name_systematic
;
1-(2-Iodophenyl)-4-(4-nitrophenyl)-2,3-diaza-1,3-butadiene
;
_space_group_IT_number 15
_symmetry_cell_setting monoclinic
_symmetry_space_group_name_Hall '-C 2yc'
_symmetry_space_group_name_H-M 'C 1 2/c 1'
_atom_sites_solution_hydrogens geom
_atom_sites_solution_primary direct
_atom_sites_solution_secondary difmap
_cell_angle_alpha 90.00
_cell_angle_beta 117.4250(10)
_cell_angle_gamma 90.00
_cell_formula_units_Z 8
_cell_length_a 27.9470(11)
_cell_length_b 8.0563(3)
_cell_length_c 13.7464(5)
_cell_measurement_reflns_used 4956
_cell_measurement_temperature 293(2)
_cell_measurement_theta_max 32.51
_cell_measurement_theta_min 2.66
_cell_volume 2747.16(18)
_computing_cell_refinement 'SAINT (Bruker, 2000)'
_computing_data_collection 'SMART (Bruker, 1998)'
_computing_data_reduction 'SAINT (Bruker, 2000)'
_computing_molecular_graphics 'PLATON (Spek, 2003)'
_computing_publication_material 'SHELXL97 and PRPKAPPA (Ferguson, 1999)'
_computing_structure_refinement 'OSCAIL and SHELXL97 (Sheldrick, 1997)'
_computing_structure_solution 'OSCAIL (McArdle, 2003) and SHELXS97 (Sheldrick, 1997)'
_diffrn_ambient_temperature 293(2)
_diffrn_measured_fraction_theta_full 0.996
_diffrn_measured_fraction_theta_max 0.996
_diffrn_measurement_device_type 'Bruker SMART 1000 CCD area-detector'
_diffrn_measurement_method '\f and \w'
_diffrn_radiation_monochromator graphite
_diffrn_radiation_source 'fine-focus sealed tube'
_diffrn_radiation_type 'Mo K\a'
_diffrn_radiation_wavelength 0.71073
_diffrn_reflns_av_R_equivalents 0.0240
_diffrn_reflns_av_sigmaI/netI 0.0213
_diffrn_reflns_limit_h_max 40
_diffrn_reflns_limit_h_min -42
_diffrn_reflns_limit_k_max 12
_diffrn_reflns_limit_k_min -12
_diffrn_reflns_limit_l_max 17
_diffrn_reflns_limit_l_min -20
_diffrn_reflns_number 15927
_diffrn_reflns_theta_full 32.51
_diffrn_reflns_theta_max 32.51
_diffrn_reflns_theta_min 2.66
_diffrn_standards_decay_% none
_exptl_absorpt_coefficient_mu 2.336
_exptl_absorpt_correction_T_max 0.873
_exptl_absorpt_correction_T_min 0.479
_exptl_absorpt_correction_type multi-scan
_exptl_absorpt_process_details '(SADABS; Bruker, 2000)'
_exptl_crystal_colour yellow
_exptl_crystal_density_diffrn 1.833
_exptl_crystal_density_meas ?
_exptl_crystal_density_method 'not measured'
_exptl_crystal_description plate
_exptl_crystal_F_000 1472
_exptl_crystal_size_max 0.37
_exptl_crystal_size_mid 0.25
_exptl_crystal_size_min 0.06
_refine_diff_density_max 0.816
_refine_diff_density_min -0.766
_refine_ls_extinction_method none
_refine_ls_goodness_of_fit_ref 1.028
_refine_ls_hydrogen_treatment constr
_refine_ls_matrix_type full
_refine_ls_number_parameters 181
_refine_ls_number_reflns 4956
_refine_ls_number_restraints 0
_refine_ls_restrained_S_all 1.028
_refine_ls_R_factor_all 0.0445
_refine_ls_R_factor_gt 0.0297
_refine_ls_shift/su_max 0.004
_refine_ls_shift/su_mean 0.000
_refine_ls_structure_factor_coef Fsqd
_refine_ls_weighting_details 'w = 1/[\s^2^(Fo^2^)+(0.0396P)^2^+0.5558P] where P=(Fo^2^+2Fc^2^)/3'
_refine_ls_weighting_scheme calc
_refine_ls_wR_factor_gt 0.0737
_refine_ls_wR_factor_ref 0.0788
_reflns_number_gt 3759
_reflns_number_total 4956
_reflns_threshold_expression I>2\s(I)
_cod_data_source_file sk1830.cif
_cod_data_source_block III
_cod_depositor_comments
;
The following automatic conversions were performed:

'_exptl_crystal_density_meas' value 'not measured' was changed to '?'
- the value is perceived as not measured.

Automatic conversion script
Id: cif_fix_values 3008 2015-01-20 13:52:24Z robertas 
;
_cod_original_sg_symbol_H-M 'C 2/c'
_cod_database_code 2014910
_cod_database_fobs_code 2014910

loop_
_symmetry_equiv_pos_as_xyz
'x, y, z'
'-x, y, -z+1/2'
'x+1/2, y+1/2, z'
'-x+1/2, y+1/2, -z+1/2'
'-x, -y, -z'
'x, -y, z-1/2'
'-x+1/2, -y+1/2, -z'
'x+1/2, -y+1/2, z-1/2'

loop_
_atom_site_label
_atom_site_fract_x
_atom_site_fract_y
_atom_site_fract_z
_atom_site_U_iso_or_equiv
_atom_site_adp_type
_atom_site_calc_flag
_atom_site_refinement_flags
_atom_site_occupancy
_atom_site_disorder_assembly
_atom_site_disorder_group
_atom_site_type_symbol
C11 0.42316(7) 0.5067(2) 0.26822(16) 0.0401(4) Uani d . 1 . . C
C12 0.36835(8) 0.4950(2) 0.19596(18) 0.0463(5) Uani d . 1 . . C
C13 0.33708(8) 0.6365(3) 0.15928(18) 0.0469(5) Uani d . 1 . . C
C14 0.36171(8) 0.7876(2) 0.19700(17) 0.0383(4) Uani d . 1 . . C
N14 0.32811(7) 0.9388(2) 0.16194(15) 0.0476(4) Uani d . 1 . . N
O41 0.27938(6) 0.9224(2) 0.10983(16) 0.0699(5) Uani d . 1 . . O
O42 0.35057(7) 1.07302(19) 0.18811(15) 0.0639(5) Uani d . 1 . . O
C15 0.41577(9) 0.8045(2) 0.26592(19) 0.0513(5) Uani d . 1 . . C
C16 0.44662(8) 0.6614(3) 0.30137(19) 0.0532(5) Uani d . 1 . . C
C17 0.45442(7) 0.3531(2) 0.30847(17) 0.0440(4) Uani d . 1 . . C
N17 0.50375(7) 0.3552(2) 0.38000(15) 0.0483(4) Uani d . 1 . . N
N27 0.52446(7) 0.1932(2) 0.40763(16) 0.0494(4) Uani d . 1 . . N
C21 0.60349(7) 0.0332(2) 0.50941(16) 0.0396(4) Uani d . 1 . . C
C22 0.65958(7) 0.0228(2) 0.56831(16) 0.0394(4) Uani d . 1 . . C
I22 0.710042(5) 0.231190(19) 0.599270(13) 0.05266(7) Uani d . 1 . . I
C23 0.68461(8) -0.1293(3) 0.60571(18) 0.0493(5) Uani d . 1 . . C
C24 0.65457(11) -0.2720(3) 0.5847(2) 0.0545(6) Uani d . 1 . . C
C25 0.59931(11) -0.2648(2) 0.5265(2) 0.0530(5) Uani d . 1 . . C
C26 0.57407(8) -0.1140(3) 0.49012(18) 0.0481(5) Uani d . 1 . . C
C27 0.57486(8) 0.1909(2) 0.46916(18) 0.0438(4) Uani d . 1 . . C
H12 0.3527 0.3913 0.1722 0.056 Uiso calc R 1 . . H
H13 0.3005 0.6299 0.1106 0.056 Uiso calc R 1 . . H
H15 0.4313 0.9088 0.2882 0.062 Uiso calc R 1 . . H
H16 0.4834 0.6694 0.3479 0.064 Uiso calc R 1 . . H
H17 0.4377 0.2517 0.2810 0.053 Uiso calc R 1 . . H
H23 0.7220 -0.1347 0.6453 0.059 Uiso calc R 1 . . H
H24 0.6716 -0.3736 0.6098 0.065 Uiso calc R 1 . . H
H25 0.5790 -0.3615 0.5118 0.064 Uiso calc R 1 . . H
H26 0.5366 -0.1102 0.4519 0.058 Uiso calc R 1 . . H
H27 0.5939 0.2902 0.4891 0.053 Uiso calc R 1 . . H

loop_
_atom_site_aniso_label
_atom_site_aniso_U_11
_atom_site_aniso_U_22
_atom_site_aniso_U_33
_atom_site_aniso_U_12
_atom_site_aniso_U_13
_atom_site_aniso_U_23
C11 0.0332(8) 0.0383(8) 0.0434(10) 0.0042(6) 0.0132(8) 0.0019(7)
C12 0.0348(9) 0.0369(8) 0.0573(13) -0.0003(7) 0.0128(9) -0.0006(8)
C13 0.0307(8) 0.0446(10) 0.0563(12) 0.0024(7) 0.0122(9) 0.0034(9)
C14 0.0346(8) 0.0379(8) 0.0406(10) 0.0072(7) 0.0158(8) 0.0047(7)
N14 0.0475(9) 0.0431(9) 0.0510(10) 0.0122(7) 0.0216(8) 0.0096(7)
O41 0.0411(8) 0.0560(9) 0.0981(14) 0.0144(7) 0.0198(9) 0.0165(9)
O42 0.0654(10) 0.0368(7) 0.0739(11) 0.0065(7) 0.0186(9) 0.0019(7)
C15 0.0446(10) 0.0356(9) 0.0565(13) -0.0005(8) 0.0087(10) -0.0025(8)
C16 0.0332(9) 0.0423(10) 0.0610(14) 0.0027(7) 0.0019(9) -0.0008(9)
C17 0.0355(9) 0.0385(9) 0.0529(12) 0.0043(7) 0.0160(8) 0.0025(8)
N17 0.0370(8) 0.0384(8) 0.0605(11) 0.0071(6) 0.0147(8) 0.0071(7)
N27 0.0364(8) 0.0394(8) 0.0609(12) 0.0070(6) 0.0126(8) 0.0077(7)
C21 0.0327(8) 0.0381(8) 0.0434(10) 0.0032(6) 0.0137(8) 0.0039(7)
C22 0.0318(8) 0.0444(9) 0.0384(10) 0.0020(7) 0.0130(7) 0.0027(7)
I22 0.03665(8) 0.05426(9) 0.05660(11) -0.00759(5) 0.01253(7) -0.00546(6)
C23 0.0376(9) 0.0529(11) 0.0515(12) 0.0109(8) 0.0155(9) 0.0101(9)
C24 0.0557(13) 0.0451(10) 0.0630(15) 0.0161(9) 0.0276(12) 0.0141(9)
C25 0.0533(13) 0.0391(9) 0.0665(16) -0.0001(8) 0.0276(12) 0.0056(9)
C26 0.0369(9) 0.0426(10) 0.0574(13) -0.0003(7) 0.0154(9) 0.0040(9)
C27 0.0339(8) 0.0381(9) 0.0521(12) 0.0023(7) 0.0135(8) 0.0044(8)

loop_
_atom_type_symbol
_atom_type_description
_atom_type_scat_dispersion_real
_atom_type_scat_dispersion_imag
_atom_type_scat_source
C C 0.0033 0.0016 'International Tables Vol C Tables 4.2.6.8 and 6.1.1.4'
H H 0.0000 0.0000 'International Tables Vol C Tables 4.2.6.8 and 6.1.1.4'
I I -0.4742 1.8119 'International Tables Vol C Tables 4.2.6.8 and 6.1.1.4'
N N 0.0061 0.0033 'International Tables Vol C Tables 4.2.6.8 and 6.1.1.4'
O O 0.0106 0.0060 'International Tables Vol C Tables 4.2.6.8 and 6.1.1.4'

loop_
_geom_angle_atom_site_label_1
_geom_angle_atom_site_label_2
_geom_angle_atom_site_label_3
_geom_angle
_geom_angle_publ_flag
C16 C11 C12 119.64(17) no
C16 C11 C17 121.71(17) no
C12 C11 C17 118.64(17) no
C13 C12 C11 120.45(18) no
C13 C12 H12 119.8 no
C11 C12 H12 119.8 no
C14 C13 C12 117.97(18) no
C14 C13 H13 121.0 no
C12 C13 H13 121.0 no
C15 C14 C13 123.32(17) no
C15 C14 N14 118.41(17) no
C13 C14 N14 118.27(18) no
O42 N14 O41 123.63(18) no
O42 N14 C14 118.16(17) no
O41 N14 C14 118.20(18) no
C14 C15 C16 117.95(19) no
C14 C15 H15 121.0 no
C16 C15 H15 121.0 no
C11 C16 C15 120.62(19) no
C11 C16 H16 119.7 no
C15 C16 H16 119.7 no
N17 C17 C11 121.62(18) no
N17 C17 H17 119.2 no
C11 C17 H17 119.2 no
C17 N17 N27 111.12(16) no
C27 N27 N17 112.75(17) no
N27 C27 C21 120.69(18) no
N27 C27 H27 119.7 no
C21 C27 H27 119.7 no
C22 C21 C26 117.68(17) no
C22 C21 C27 122.81(17) no
C26 C21 C27 119.50(17) no
C23 C22 C21 120.49(18) no
C23 C22 I22 116.93(14) no
C21 C22 I22 122.53(13) no
C24 C23 C22 120.43(19) no
C24 C23 H23 119.8 no
C22 C23 H23 119.8 no
C23 C24 C25 120.08(19) no
C23 C24 H24 120.0 no
C25 C24 H24 120.0 no
C24 C25 C26 119.9(2) no
C24 C25 H25 120.1 no
C26 C25 H25 120.1 no
C25 C26 C21 121.41(19) no
C25 C26 H26 119.3 no
C21 C26 H26 119.3 no

loop_
_geom_bond_atom_site_label_1
_geom_bond_atom_site_label_2
_geom_bond_site_symmetry_2
_geom_bond_distance
_geom_bond_publ_flag
C11 C16 . 1.384(3) no
C11 C12 . 1.393(3) no
C11 C17 . 1.469(2) no
C12 C13 . 1.383(3) no
C12 H12 . 0.93 no
C13 C14 . 1.376(3) no
C13 H13 . 0.93 no
C14 C15 . 1.371(3) no
C14 N14 . 1.477(2) no
N14 O42 . 1.219(2) no
N14 O41 . 1.219(2) no
C15 C16 . 1.387(3) no
C15 H15 . 0.93 no
C16 H16 . 0.93 no
C17 N17 . 1.272(2) no
C17 H17 . 0.93 no
N17 N27 . 1.407(2) no
N27 C27 . 1.266(2) no
C27 C21 . 1.467(2) no
C27 H27 . 0.93 no
C21 C22 . 1.397(2) no
C21 C26 . 1.397(3) no
C22 C23 . 1.387(3) no
C22 I22 . 2.1061(19) no
C23 C24 . 1.373(3) no
C23 H23 . 0.93 no
C24 C25 . 1.375(4) no
C24 H24 . 0.93 no
C25 C26 . 1.378(3) no
C25 H25 . 0.93 no
C26 H26 . 0.93 no

loop_
_geom_hbond_atom_site_label_D
_geom_hbond_atom_site_label_H
_geom_hbond_atom_site_label_A
_geom_hbond_site_symmetry_A
_geom_hbond_distance_DH
_geom_hbond_distance_HA
_geom_hbond_distance_DA
_geom_hbond_angle_DHA
_geom_hbond_publ_flag
C12 H12 O42 1_545 0.93 2.58 3.430(2) 153 y

loop_
_geom_torsion_atom_site_label_1
_geom_torsion_atom_site_label_2
_geom_torsion_atom_site_label_3
_geom_torsion_atom_site_label_4
_geom_torsion
_geom_torsion_publ_flag
C17 N17 N27 C27 172.5(2) y
N27 N17 C17 C11 178.31(19) y
N17 N27 C27 C21 178.14(18) y
N17 C17 C11 C12 -175.3(2) y
N27 C27 C21 C22 173.5(2) y
C13 C14 N14 O41 6.9(3) y
C16 C11 C12 C13 -1.5(3) no
C17 C11 C12 C13 177.6(2) no
C11 C12 C13 C14 -0.5(3) no
C12 C13 C14 C15 2.2(3) no
C12 C13 C14 N14 -177.4(2) no
C15 C14 N14 O42 6.2(3) no
C13 C14 N14 O42 -174.18(19) no
C15 C14 N14 O41 -172.7(2) no
C13 C14 C15 C16 -1.8(4) no
N14 C14 C15 C16 177.8(2) no
C12 C11 C16 C15 1.9(4) no
C17 C11 C16 C15 -177.2(2) no
C14 C15 C16 C11 -0.3(4) no
C16 C11 C17 N17 3.8(3) no
N27 C27 C21 C26 -7.4(3) no
C26 C21 C22 C23 0.1(3) no
C27 C21 C22 C23 179.2(2) no
C26 C21 C22 I22 177.59(16) no
C27 C21 C22 I22 -3.3(3) no
C21 C22 C23 C24 0.5(3) no
I22 C22 C23 C24 -177.22(18) no
C22 C23 C24 C25 -0.2(4) no
C23 C24 C25 C26 -0.5(4) no
C24 C25 C26 C21 1.0(4) no
C22 C21 C26 C25 -0.8(3) no
C27 C21 C26 C25 -179.9(2) no

loop_
_cod_related_entry_id
_cod_related_entry_database
_cod_related_entry_code
1 ChemSpider 21181108
